data_7719171
loop_
_publ_author_name
'Michaelis, Niels'
'Engesser, Tobias A.'
'Krahmer, Jan'
'Strunskus, Thomas'
'N&#xe4;ther, Christian'
'Le Poul, Nicolas'
'Tuczek, Felix'

_publ_section_title
;
 Clicking [Mo(CO)<sub>3</sub>(triphos)] to an azide-terminated alkylthiol
 SAM: structural, spectroscopic and electrochemical investigations.
;
_journal_issue 38
_journal_name_full 'Dalton transactions (Cambridge, England : 2003)'
_journal_page_first 14286
_journal_page_last 14303
_journal_paper_doi 10.1039/d5dt01217a
_journal_volume 54
_journal_year 2025
_chemical_formula_moiety 'C39 H50 B3 P3 Si'
_chemical_formula_sum 'C39 H50 B3 P3 Si'
_chemical_formula_weight 672.22
_space_group_crystal_system monoclinic
_space_group_IT_number 14
_space_group_name_Hall '-P 2ybc'
_space_group_name_H-M_alt 'P 1 21/c 1'
_atom_sites_solution_hydrogens mixed
_atom_sites_solution_primary dual
_audit_creation_date 2022-02-17
_audit_creation_method
;
Olex2 1.3-ac4
(compiled 2020.11.27 svn.r5f609507 for Rigaku Oxford Diffraction, GUI svn.r6214)
;
_audit_update_record
;
2025-05-21 deposited with the CCDC.	2025-07-21 downloaded from the CCDC.
;
_cell_angle_alpha 90
_cell_angle_beta 104.341(2)
_cell_angle_gamma 90
_cell_formula_units_Z 4
_cell_length_a 20.3368(4)
_cell_length_b 16.4165(3)
_cell_length_c 12.2136(2)
_cell_measurement_reflns_used 20608
_cell_measurement_temperature 100.00(10)
_cell_measurement_theta_max 78.9410
_cell_measurement_theta_min 3.5000
_cell_volume 3950.56(13)
_computing_cell_refinement 'CrysAlisPro 1.171.42.40a (Rigaku OD, 2021)'
_computing_data_collection 'CrysAlisPro 1.171.42.40a (Rigaku OD, 2021)'
_computing_data_reduction 'CrysAlisPro 1.171.42.40a (Rigaku OD, 2021)'
_computing_molecular_graphics 'Olex2 1.3-ac4 (Dolomanov et al., 2009)'
_computing_publication_material 'Olex2 1.3-ac4 (Dolomanov et al., 2009)'
_computing_structure_refinement 'SHELXL 2016/6 (Sheldrick, 2015)'
_computing_structure_solution 'SHELXT  (Sheldrick, 2015)'
_diffrn_ambient_environment N~2~
_diffrn_ambient_temperature 100.00(10)
_diffrn_detector 'Hybrid Pixel Array Detector'
_diffrn_detector_area_resol_mean 10.0000
_diffrn_detector_type HyPix
_diffrn_measured_fraction_theta_full 0.994
_diffrn_measured_fraction_theta_max 0.955
_diffrn_measurement_details
;
List of Runs (angles in degrees, time in seconds):

  # Type    Start    End  Width  t~exp~   \w     \q     \k     \f   Frames
#--------------------------------------------------------------------------
  1  \w    -25.00  54.00   0.50   25.00    --   43.22 -63.00 -85.00  158
  2  \w    -54.00 -22.00   0.50  100.00    --  -96.00  63.00  51.00   64
  3  \w   -170.00 -92.00   0.50  100.00    --  -96.00 -63.00 -85.00  156
  4  \w    114.00 178.00   0.50  100.00    --  117.50  63.00  51.00  128
  5  \w    -54.00  31.00   0.50   25.00    --  -43.22  63.00  51.00  170
  6  \w    -75.00 -13.00   0.50   25.00    --  -43.22 125.00 150.00  124
  7  \w    -19.00  34.00   0.50   25.00    --  -43.22  38.00 -60.00  106
  8  \w    -75.00 -13.00   0.50   25.00    --  -43.22 125.00 -60.00  124
  9  \w    -34.00  19.00   0.50   25.00    --   43.22 -38.00 150.00  106
 10  \w      1.00  66.00   0.50   25.00    --   43.22 -77.00-180.00  130
 11  \w   -171.00-102.00   0.50  100.00    --  -96.00 -95.00-150.00  138
 12  \w    -51.00 -22.00   0.50  100.00    --  -96.00  61.00 -90.00   58
 13  \w   -171.00-102.00   0.50  100.00    --  -96.00 -95.00  90.00  138
 14  \w     44.00  75.00   0.50  100.00    --  117.50 -77.00   0.00   62
 15  \w     44.00  75.00   0.50  100.00    --  117.50 -77.00  60.00   62
 16  \w    103.00 136.00   0.50  100.00    --  117.50  15.00 -30.00   66
 17  \w     44.00  92.00   0.50  100.00    --  117.50 -95.00 120.00   96
 18  \w    103.00 136.00   0.50  100.00    --  117.50  15.00   0.00   66
 19  \w    103.00 136.00   0.50  100.00    --  117.50  15.00 150.00   66
 20  \w    103.00 136.00   0.50  100.00    --  117.50  15.00-180.00   66
 21  \w    103.00 136.00   0.50  100.00    --  117.50  15.00-120.00   66
 22  \w    124.00 178.00   0.50  100.00    --  117.50  77.00 -30.00  108
 23  \w     44.00  75.00   0.50  100.00    --  117.50 -77.00 120.00   62
 24  \w     44.00  92.00   0.50  100.00    --  117.50 -95.00 -90.00   96
 25  \w    103.00 136.00   0.50  100.00    --  117.50  15.00  60.00   66
 26  \w    124.00 178.00   0.50  100.00    --  117.50  77.00 -60.00  108
 27  \w     44.00  92.00   0.50  100.00    --  117.50 -95.00   0.00   96
 28  \w    124.00 178.00   0.50  100.00    --  117.50  77.00 150.00  108
 29  \w    103.00 136.00   0.50  100.00    --  117.50  15.00 -90.00   66
 30  \w    103.00 136.00   0.50  100.00    --  117.50  15.00  30.00   66
;
_diffrn_measurement_device 'four-circle diffractometer'
_diffrn_measurement_device_type 'XtaLAB Synergy, Dualflex, HyPix'
_diffrn_measurement_method '\w scans'
_diffrn_orient_matrix_type 'CrysAlisPro convention (1999,Acta A55,543-557)'
_diffrn_orient_matrix_UB_11 0.0391595000
_diffrn_orient_matrix_UB_12 -0.0660474000
_diffrn_orient_matrix_UB_13 -0.0474099000
_diffrn_orient_matrix_UB_21 -0.0405433000
_diffrn_orient_matrix_UB_22 0.0208579000
_diffrn_orient_matrix_UB_23 -0.1208185000
_diffrn_orient_matrix_UB_31 0.0541989000
_diffrn_orient_matrix_UB_32 0.0633436000
_diffrn_orient_matrix_UB_33 -0.0096567000
_diffrn_radiation_monochromator mirror
_diffrn_radiation_probe x-ray
_diffrn_radiation_type 'Cu K\a'
_diffrn_radiation_wavelength 1.54184
_diffrn_reflns_av_R_equivalents 0.0269
_diffrn_reflns_av_unetI/netI 0.0194
_diffrn_reflns_Laue_measured_fraction_full 0.994
_diffrn_reflns_Laue_measured_fraction_max 0.955
_diffrn_reflns_limit_h_max 25
_diffrn_reflns_limit_h_min -23
_diffrn_reflns_limit_k_max 20
_diffrn_reflns_limit_k_min -18
_diffrn_reflns_limit_l_max 15
_diffrn_reflns_limit_l_min -15
_diffrn_reflns_number 32315
_diffrn_reflns_point_group_measured_fraction_full 0.994
_diffrn_reflns_point_group_measured_fraction_max 0.955
_diffrn_reflns_theta_full 67.684
_diffrn_reflns_theta_max 80.245
_diffrn_reflns_theta_min 2.242
_diffrn_source 'micro-focus sealed X-ray tube'
_diffrn_source_type 'PhotonJet (Cu) X-ray Source'
_exptl_absorpt_coefficient_mu 1.850
_exptl_absorpt_correction_T_max 1.00000
_exptl_absorpt_correction_T_min 0.85977
_exptl_absorpt_correction_type multi-scan
_exptl_absorpt_process_details
;
CrysAlisPro 1.171.42.40a (Rigaku Oxford Diffraction, 2021)
Empirical absorption correction using spherical harmonics,
implemented in SCALE3 ABSPACK scaling algorithm.
;
_exptl_crystal_colour colourless
_exptl_crystal_colour_primary colourless
_exptl_crystal_density_diffrn 1.130
_exptl_crystal_description block
_exptl_crystal_F_000 1432
_exptl_crystal_size_max 0.18
_exptl_crystal_size_mid 0.08
_exptl_crystal_size_min 0.04
_refine_diff_density_max 0.452
_refine_diff_density_min -0.434
_refine_diff_density_rms 0.046
_refine_ls_extinction_method none
_refine_ls_goodness_of_fit_ref 1.102
_refine_ls_hydrogen_treatment mixed
_refine_ls_matrix_type full
_refine_ls_number_parameters 454
_refine_ls_number_reflns 8258
_refine_ls_number_restraints 0
_refine_ls_restrained_S_all 1.102
_refine_ls_R_factor_all 0.0409
_refine_ls_R_factor_gt 0.0373
_refine_ls_shift/su_max 0.001
_refine_ls_shift/su_mean 0.000
_refine_ls_structure_factor_coef Fsqd
_refine_ls_weighting_details 'w=1/[\s^2^(Fo^2^)+(0.0502P)^2^+1.6926P] where P=(Fo^2^+2Fc^2^)/3'
_refine_ls_weighting_scheme calc
_refine_ls_wR_factor_gt 0.0997
_refine_ls_wR_factor_ref 0.1017
_reflns_Friedel_coverage 0.000
_reflns_number_gt 7423
_reflns_number_total 8258
_reflns_threshold_expression 'I > 2\s(I)'
_cod_data_source_file d5dt01217a2.cif
_cod_data_source_block felix238
_cod_depositor_comments 'Adding full bibliography for 7719171--7719173.cif.'
_cod_database_code 7719171
_shelx_shelxl_version_number 2016/6
_chemical_oxdiff_formula C39H50B3P3Si
_chemical_oxdiff_usercomment 'Niels Michaelis NM89 kris'
_shelx_space_group_comment
;
The symmetry employed for this shelxl refinement is uniquely defined
by the following loop, which should always be used as a source of
symmetry information in preference to the above space-group names.
They are only intended as comments.
;
_reflns_odcompleteness_completeness 97.88
_reflns_odcompleteness_iscentric 1
_reflns_odcompleteness_theta 74.33
_olex2_refinement_description
;
1. Fixed Uiso
 At 1.2 times of:
  All C(H) groups, All C(H,H) groups
 At 1.5 times of:
  All C(H,H,H) groups
2.a Secondary CH2 refined with riding coordinates:
 C1(H1D,H1E), C2(H2A,H2B), C3(H3A,H3B), C4(H4A,H4B)
2.b Aromatic/amide H refined with riding coordinates:
 C6(H6), C7(H7), C8(H8), C9(H9), C10(H10), C12(H12), C13(H13), C14(H14),
 C15(H15), C16(H16), C18(H18), C19(H19), C20(H20), C21(H21), C22(H22), C24(H24),
  C25(H25), C26(H26), C27(H27), C28(H28), C30(H30), C31(H31), C33(H33), C34(H34)
2.c Idealised Me refined as rotating group:
 C37(H37A,H37B,H37C), C38(H38A,H38B,H38C), C39(H39A,H39B,H39C)
;
_olex2_submission_special_instructions 'No special instructions were received'
_oxdiff_exptl_absorpt_empirical_details
;
Empirical correction (ABSPACK) includes:
- Absorption correction using spherical harmonics
- Frame scaling
;
_oxdiff_exptl_absorpt_empirical_full_max 1.564
_oxdiff_exptl_absorpt_empirical_full_min 0.703

loop_
_space_group_symop_operation_xyz
'x, y, z'
'-x, y+1/2, -z+1/2'
'-x, -y, -z'
'x, -y-1/2, z-1/2'

loop_
_atom_site_label
_atom_site_type_symbol
_atom_site_fract_x
_atom_site_fract_y
_atom_site_fract_z
_atom_site_U_iso_or_equiv
_atom_site_adp_type
_atom_site_occupancy
_atom_site_site_symmetry_order
_atom_site_calc_flag
_atom_site_refinement_flags_posn
_atom_site_refinement_flags_adp
_atom_site_refinement_flags_occupancy
_atom_site_disorder_assembly
_atom_site_disorder_group
P1 P 0.17225(2) 0.95714(2) 0.50804(3) 0.02412(9) Uani 1 1 d . . . . .
B1 B 0.12725(10) 0.95356(13) 0.62851(17) 0.0355(4) Uani 1 1 d . . . . .
H1A H 0.1676(11) 0.9718(13) 0.7042(19) 0.047(6) Uiso 1 1 d . . . . .
H1B H 0.1084(12) 0.8927(15) 0.6269(19) 0.055(6) Uiso 1 1 d . . . . .
H1C H 0.0845(11) 0.9977(14) 0.6037(19) 0.051(6) Uiso 1 1 d . . . . .
C1 C 0.24048(7) 0.88241(9) 0.52533(13) 0.0260(3) Uani 1 1 d . . . . .
H1D H 0.260926 0.886149 0.459891 0.031 Uiso 1 1 calc R U . . .
H1E H 0.276182 0.895931 0.594113 0.031 Uiso 1 1 calc R U . . .
C2 C 0.21665(7) 0.79448(9) 0.53504(12) 0.0244(3) Uani 1 1 d . . . . .
H2A H 0.171383 0.786894 0.482696 0.029 Uiso 1 1 calc R U . . .
H2B H 0.212118 0.784937 0.612874 0.029 Uiso 1 1 calc R U . . .
P2 P 0.27540(2) 0.72022(2) 0.50202(3) 0.02115(9) Uani 1 1 d . . . . .
B2 B 0.28484(10) 0.73358(11) 0.35121(15) 0.0283(3) Uani 1 1 d . . . . .
H2C H 0.3144(11) 0.6853(13) 0.3339(18) 0.045(6) Uiso 1 1 d . . . . .
H2D H 0.3081(11) 0.7928(13) 0.3510(18) 0.044(6) Uiso 1 1 d . . . . .
H2E H 0.2329(12) 0.7315(13) 0.2990(19) 0.049(6) Uiso 1 1 d . . . . .
C3 C 0.35504(7) 0.73142(9) 0.60840(12) 0.0227(3) Uani 1 1 d . . . . .
H3A H 0.371225 0.788284 0.608170 0.027 Uiso 1 1 calc R U . . .
H3B H 0.347523 0.720046 0.683975 0.027 Uiso 1 1 calc R U . . .
C4 C 0.40954(7) 0.67314(9) 0.58620(12) 0.0246(3) Uani 1 1 d . . . . .
H4A H 0.425478 0.693233 0.520802 0.030 Uiso 1 1 calc R U . . .
H4B H 0.389235 0.618604 0.566686 0.030 Uiso 1 1 calc R U . . .
P3 P 0.48188(2) 0.66434(2) 0.70869(3) 0.02510(9) Uani 1 1 d . . . . .
B3 B 0.51716(10) 0.76861(12) 0.76618(18) 0.0352(4) Uani 1 1 d . . . . .
H3C H 0.4777(12) 0.8002(15) 0.794(2) 0.057(7) Uiso 1 1 d . . . . .
H3D H 0.5312(12) 0.7975(15) 0.693(2) 0.057(7) Uiso 1 1 d . . . . .
H3E H 0.5620(12) 0.7555(14) 0.840(2) 0.054(6) Uiso 1 1 d . . . . .
C5 C 0.11743(7) 0.94133(9) 0.36859(13) 0.0249(3) Uani 1 1 d . . . . .
C6 C 0.05522(8) 0.98222(10) 0.34216(14) 0.0327(3) Uani 1 1 d . . . . .
H6 H 0.042094 1.014253 0.397961 0.039 Uiso 1 1 calc R U . . .
C7 C 0.01265(9) 0.97610(11) 0.23459(15) 0.0385(4) Uani 1 1 d . . . . .
H7 H -0.028883 1.005488 0.216280 0.046 Uiso 1 1 calc R U . . .
C8 C 0.03027(9) 0.92734(11) 0.15345(14) 0.0370(4) Uani 1 1 d . . . . .
H8 H 0.000714 0.922853 0.080106 0.044 Uiso 1 1 calc R U . . .
C9 C 0.09114(9) 0.88532(11) 0.18005(14) 0.0353(4) Uani 1 1 d . . . . .
H9 H 0.103036 0.851210 0.125129 0.042 Uiso 1 1 calc R U . . .
C10 C 0.13493(8) 0.89278(10) 0.28669(13) 0.0296(3) Uani 1 1 d . . . . .
H10 H 0.177042 0.864604 0.303831 0.036 Uiso 1 1 calc R U . . .
C11 C 0.21622(8) 1.05237(9) 0.50099(13) 0.0279(3) Uani 1 1 d . . . . .
C12 C 0.21034(8) 1.09468(10) 0.40017(14) 0.0316(3) Uani 1 1 d . . . . .
H12 H 0.180315 1.075603 0.332584 0.038 Uiso 1 1 calc R U . . .
C13 C 0.24829(10) 1.16464(11) 0.39839(18) 0.0435(4) Uani 1 1 d . . . . .
H13 H 0.244706 1.193063 0.329399 0.052 Uiso 1 1 calc R U . . .
C14 C 0.29140(11) 1.19308(12) 0.4971(2) 0.0527(5) Uani 1 1 d . . . . .
H14 H 0.317676 1.240706 0.495477 0.063 Uiso 1 1 calc R U . . .
C15 C 0.29645(10) 1.15263(12) 0.59810(19) 0.0503(5) Uani 1 1 d . . . . .
H15 H 0.325615 1.172935 0.665738 0.060 Uiso 1 1 calc R U . . .
C16 C 0.25899(9) 1.08247(11) 0.60073(16) 0.0389(4) Uani 1 1 d . . . . .
H16 H 0.262339 1.054791 0.670210 0.047 Uiso 1 1 calc R U . . .
C17 C 0.54294(8) 0.60401(10) 0.65756(14) 0.0296(3) Uani 1 1 d . . . . .
C18 C 0.56896(10) 0.63654(12) 0.57135(19) 0.0467(5) Uani 1 1 d . . . . .
H18 H 0.552801 0.687576 0.538892 0.056 Uiso 1 1 calc R U . . .
C19 C 0.61819(11) 0.59500(13) 0.5327(2) 0.0563(6) Uani 1 1 d . . . . .
H19 H 0.635283 0.617052 0.473297 0.068 Uiso 1 1 calc R U . . .
C20 C 0.64235(9) 0.52075(13) 0.5815(2) 0.0520(6) Uani 1 1 d . . . . .
H20 H 0.677822 0.493441 0.558378 0.062 Uiso 1 1 calc R U . . .
C21 C 0.61499(11) 0.48685(14) 0.66329(18) 0.0525(5) Uani 1 1 d . . . . .
H21 H 0.630137 0.434938 0.693695 0.063 Uiso 1 1 calc R U . . .
C22 C 0.56531(10) 0.52806(11) 0.70174(16) 0.0424(4) Uani 1 1 d . . . . .
H22 H 0.546645 0.504269 0.758237 0.051 Uiso 1 1 calc R U . . .
C23 C 0.45170(8) 0.60119(10) 0.80813(13) 0.0303(3) Uani 1 1 d . . . . .
C24 C 0.45990(9) 0.62735(11) 0.91854(14) 0.0354(4) Uani 1 1 d . . . . .
H24 H 0.482254 0.677495 0.942121 0.043 Uiso 1 1 calc R U . . .
C25 C 0.43544(10) 0.58031(12) 0.99565(16) 0.0448(5) Uani 1 1 d . . . . .
H25 H 0.441026 0.598691 1.071155 0.054 Uiso 1 1 calc R U . . .
C26 C 0.40322(10) 0.50725(13) 0.96181(18) 0.0481(5) Uani 1 1 d . . . . .
H26 H 0.386018 0.475815 1.013839 0.058 Uiso 1 1 calc R U . . .
C27 C 0.39588(10) 0.47970(13) 0.85280(18) 0.0500(5) Uani 1 1 d . . . . .
H27 H 0.374423 0.428881 0.830333 0.060 Uiso 1 1 calc R U . . .
C28 C 0.41983(10) 0.52616(12) 0.77566(16) 0.0420(4) Uani 1 1 d . . . . .
H28 H 0.414581 0.506986 0.700600 0.050 Uiso 1 1 calc R U . . .
C29 C 0.24144(7) 0.62223(8) 0.52766(12) 0.0221(3) Uani 1 1 d . . . . .
C30 C 0.26173(8) 0.58260(9) 0.63118(13) 0.0274(3) Uani 1 1 d . . . . .
H30 H 0.294352 0.607238 0.691367 0.033 Uiso 1 1 calc R U . . .
C31 C 0.23466(8) 0.50753(10) 0.64697(13) 0.0297(3) Uani 1 1 d . . . . .
H31 H 0.249864 0.480253 0.717306 0.036 Uiso 1 1 calc R U . . .
C32 C 0.18523(8) 0.47139(9) 0.56070(13) 0.0269(3) Uani 1 1 d . . . . .
C33 C 0.16683(8) 0.50981(10) 0.45626(13) 0.0310(3) Uani 1 1 d . . . . .
H33 H 0.134960 0.484558 0.395628 0.037 Uiso 1 1 calc R U . . .
C34 C 0.19438(8) 0.58446(10) 0.43951(13) 0.0286(3) Uani 1 1 d . . . . .
H34 H 0.181221 0.610141 0.367690 0.034 Uiso 1 1 calc R U . . .
C35 C 0.15210(8) 0.39738(10) 0.58102(13) 0.0299(3) Uani 1 1 d . . . . .
C36 C 0.12105(9) 0.33838(10) 0.59954(14) 0.0332(3) Uani 1 1 d . . . . .
Si1 Si 0.06938(2) 0.25067(3) 0.62254(4) 0.03075(11) Uani 1 1 d . . . . .
C37 C 0.11881(10) 0.18925(11) 0.74284(16) 0.0430(4) Uani 1 1 d . . . . .
H37A H 0.161803 0.172375 0.727224 0.064 Uiso 1 1 calc R U . . .
H37B H 0.092628 0.140885 0.752764 0.064 Uiso 1 1 calc R U . . .
H37C H 0.128043 0.222095 0.811972 0.064 Uiso 1 1 calc R U . . .
C38 C 0.04838(11) 0.19061(12) 0.49004(16) 0.0434(4) Uani 1 1 d . . . . .
H38A H 0.024018 0.225176 0.427701 0.065 Uiso 1 1 calc R U . . .
H38B H 0.019688 0.144287 0.498708 0.065 Uiso 1 1 calc R U . . .
H38C H 0.090313 0.170577 0.473620 0.065 Uiso 1 1 calc R U . . .
C39 C -0.00986(10) 0.29108(12) 0.65298(16) 0.0418(4) Uani 1 1 d . . . . .
H39A H 0.001756 0.325294 0.720799 0.063 Uiso 1 1 calc R U . . .
H39B H -0.038337 0.245576 0.665478 0.063 Uiso 1 1 calc R U . . .
H39C H -0.034678 0.323616 0.588687 0.063 Uiso 1 1 calc R U . . .

loop_
_atom_site_aniso_label
_atom_site_aniso_U_11
_atom_site_aniso_U_22
_atom_site_aniso_U_33
_atom_site_aniso_U_23
_atom_site_aniso_U_13
_atom_site_aniso_U_12
P1 0.02150(18) 0.02384(18) 0.02604(18) 0.00027(13) 0.00403(14) 0.00394(13)
B1 0.0344(10) 0.0434(11) 0.0304(9) 0.0040(8) 0.0116(8) 0.0086(8)
C1 0.0235(7) 0.0240(7) 0.0296(7) 0.0002(6) 0.0046(6) 0.0020(5)
C2 0.0229(7) 0.0242(7) 0.0259(7) 0.0024(5) 0.0057(5) 0.0027(5)
P2 0.02120(18) 0.02081(17) 0.02124(17) 0.00126(12) 0.00488(13) 0.00155(12)
B2 0.0346(9) 0.0280(8) 0.0235(8) 0.0022(6) 0.0097(7) 0.0034(7)
C3 0.0214(7) 0.0221(7) 0.0243(7) 0.0000(5) 0.0050(5) 0.0001(5)
C4 0.0225(7) 0.0256(7) 0.0252(7) -0.0005(5) 0.0048(5) 0.0015(5)
P3 0.02146(18) 0.02485(19) 0.02754(19) -0.00088(14) 0.00336(14) 0.00255(13)
B3 0.0322(10) 0.0298(9) 0.0410(10) -0.0075(8) 0.0043(8) -0.0010(7)
C5 0.0221(7) 0.0238(7) 0.0282(7) 0.0010(6) 0.0049(6) -0.0017(5)
C6 0.0234(8) 0.0345(8) 0.0378(9) -0.0060(7) 0.0029(6) 0.0017(6)
C7 0.0241(8) 0.0438(10) 0.0422(10) -0.0018(7) -0.0019(7) 0.0015(7)
C8 0.0306(8) 0.0452(10) 0.0309(8) 0.0002(7) -0.0002(6) -0.0077(7)
C9 0.0371(9) 0.0402(9) 0.0287(8) -0.0014(7) 0.0085(7) -0.0023(7)
C10 0.0294(8) 0.0322(8) 0.0278(7) 0.0020(6) 0.0079(6) 0.0019(6)
C11 0.0240(7) 0.0247(7) 0.0334(8) -0.0036(6) 0.0038(6) 0.0041(6)
C12 0.0303(8) 0.0256(7) 0.0371(8) 0.0002(6) 0.0049(6) 0.0015(6)
C13 0.0418(10) 0.0306(9) 0.0568(12) 0.0063(8) 0.0099(9) -0.0013(7)
C14 0.0448(11) 0.0290(9) 0.0777(15) -0.0027(9) 0.0027(10) -0.0092(8)
C15 0.0422(11) 0.0396(10) 0.0588(12) -0.0128(9) -0.0071(9) -0.0063(8)
C16 0.0359(9) 0.0359(9) 0.0389(9) -0.0057(7) -0.0022(7) 0.0017(7)
C17 0.0229(7) 0.0283(8) 0.0349(8) -0.0056(6) 0.0024(6) 0.0018(6)
C18 0.0444(11) 0.0341(9) 0.0701(13) -0.0008(9) 0.0300(10) 0.0010(8)
C19 0.0468(12) 0.0452(11) 0.0893(17) -0.0175(11) 0.0401(12) -0.0070(9)
C20 0.0270(9) 0.0514(12) 0.0753(15) -0.0328(11) 0.0086(9) 0.0050(8)
C21 0.0552(12) 0.0499(12) 0.0458(11) -0.0103(9) -0.0003(9) 0.0275(10)
C22 0.0506(11) 0.0385(10) 0.0361(9) -0.0013(7) 0.0067(8) 0.0177(8)
C23 0.0237(7) 0.0338(8) 0.0309(8) 0.0060(6) 0.0021(6) 0.0058(6)
C24 0.0370(9) 0.0343(9) 0.0358(8) 0.0043(7) 0.0107(7) 0.0150(7)
C25 0.0491(11) 0.0499(11) 0.0399(9) 0.0142(8) 0.0194(8) 0.0269(9)
C26 0.0333(9) 0.0560(12) 0.0568(12) 0.0290(10) 0.0150(8) 0.0141(8)
C27 0.0356(10) 0.0504(12) 0.0554(12) 0.0221(9) -0.0049(8) -0.0068(8)
C28 0.0389(10) 0.0415(10) 0.0383(9) 0.0107(8) -0.0043(7) -0.0079(8)
C29 0.0209(7) 0.0215(7) 0.0240(7) -0.0010(5) 0.0058(5) 0.0014(5)
C30 0.0277(8) 0.0287(7) 0.0244(7) 0.0000(6) 0.0035(6) -0.0043(6)
C31 0.0317(8) 0.0302(8) 0.0254(7) 0.0048(6) 0.0036(6) -0.0039(6)
C32 0.0253(7) 0.0229(7) 0.0327(8) -0.0012(6) 0.0076(6) -0.0030(6)
C33 0.0276(8) 0.0334(8) 0.0284(8) -0.0011(6) 0.0001(6) -0.0062(6)
C34 0.0278(7) 0.0313(8) 0.0240(7) 0.0026(6) 0.0013(6) -0.0019(6)
C35 0.0299(8) 0.0279(8) 0.0298(8) 0.0004(6) 0.0037(6) -0.0039(6)
C36 0.0355(9) 0.0299(8) 0.0327(8) -0.0016(6) 0.0055(7) -0.0024(7)
Si1 0.0352(2) 0.0250(2) 0.0315(2) -0.00027(16) 0.00721(18) -0.00588(16)
C37 0.0469(11) 0.0339(9) 0.0447(10) 0.0061(8) 0.0048(8) -0.0038(8)
C38 0.0511(11) 0.0370(9) 0.0415(10) -0.0087(8) 0.0100(8) -0.0102(8)
C39 0.0409(10) 0.0457(10) 0.0405(10) 0.0041(8) 0.0134(8) -0.0008(8)

loop_
_atom_type_symbol
_atom_type_description
_atom_type_scat_dispersion_real
_atom_type_scat_dispersion_imag
_atom_type_scat_source
C C 0.0181 0.0091 'International Tables Vol C Tables 4.2.6.8 and 6.1.1.4'
H H 0.0000 0.0000 'International Tables Vol C Tables 4.2.6.8 and 6.1.1.4'
B B 0.0090 0.0039 'International Tables Vol C Tables 4.2.6.8 and 6.1.1.4'
P P 0.2955 0.4335 'International Tables Vol C Tables 4.2.6.8 and 6.1.1.4'
Si Si 0.2541 0.3302 'International Tables Vol C Tables 4.2.6.8 and 6.1.1.4'

loop_
_geom_angle_atom_site_label_1
_geom_angle_atom_site_label_2
_geom_angle_atom_site_label_3
_geom_angle
_geom_angle_site_symmetry_1
_geom_angle_site_symmetry_3
_geom_angle_publ_flag
C1 P1 B1 112.61(8) . . ?
C5 P1 B1 114.74(8) . . ?
C5 P1 C1 106.63(7) . . ?
C5 P1 C11 105.98(7) . . ?
C11 P1 B1 113.44(9) . . ?
C11 P1 C1 102.43(7) . . ?
P1 B1 H1A 103.6(11) . . ?
P1 B1 H1B 104.6(12) . . ?
P1 B1 H1C 105.1(11) . . ?
H1A B1 H1B 117.0(16) . . ?
H1A B1 H1C 114.5(16) . . ?
H1B B1 H1C 110.5(17) . . ?
P1 C1 H1D 108.9 . . ?
P1 C1 H1E 108.9 . . ?
H1D C1 H1E 107.7 . . ?
C2 C1 P1 113.28(10) . . ?
C2 C1 H1D 108.9 . . ?
C2 C1 H1E 108.9 . . ?
C1 C2 H2A 109.2 . . ?
C1 C2 H2B 109.2 . . ?
C1 C2 P2 112.03(10) . . ?
H2A C2 H2B 107.9 . . ?
P2 C2 H2A 109.2 . . ?
P2 C2 H2B 109.2 . . ?
C2 P2 B2 111.39(7) . . ?
C3 P2 C2 106.94(7) . . ?
C3 P2 B2 113.14(8) . . ?
C29 P2 C2 104.92(7) . . ?
C29 P2 B2 113.76(7) . . ?
C29 P2 C3 106.09(7) . . ?
P2 B2 H2C 107.9(12) . . ?
P2 B2 H2D 104.7(11) . . ?
P2 B2 H2E 104.2(12) . . ?
H2C B2 H2D 114.0(16) . . ?
H2C B2 H2E 112.3(16) . . ?
H2D B2 H2E 112.9(16) . . ?
P2 C3 H3A 109.4 . . ?
P2 C3 H3B 109.4 . . ?
H3A C3 H3B 108.0 . . ?
C4 C3 P2 111.37(10) . . ?
C4 C3 H3A 109.4 . . ?
C4 C3 H3B 109.4 . . ?
C3 C4 H4A 109.2 . . ?
C3 C4 H4B 109.2 . . ?
C3 C4 P3 111.98(10) . . ?
H4A C4 H4B 107.9 . . ?
P3 C4 H4A 109.2 . . ?
P3 C4 H4B 109.2 . . ?
C4 P3 B3 112.41(8) . . ?
C17 P3 C4 104.02(7) . . ?
C17 P3 B3 112.74(8) . . ?
C23 P3 C4 104.84(7) . . ?
C23 P3 B3 114.96(9) . . ?
C23 P3 C17 106.98(8) . . ?
P3 B3 H3C 107.7(13) . . ?
P3 B3 H3D 103.5(12) . . ?
P3 B3 H3E 106.0(12) . . ?
H3C B3 H3D 114.0(18) . . ?
H3C B3 H3E 110.8(17) . . ?
H3D B3 H3E 114.1(17) . . ?
C6 C5 P1 117.40(12) . . ?
C10 C5 P1 123.44(12) . . ?
C10 C5 C6 119.13(14) . . ?
C5 C6 H6 120.0 . . ?
C7 C6 C5 120.08(16) . . ?
C7 C6 H6 120.0 . . ?
C6 C7 H7 119.8 . . ?
C6 C7 C8 120.47(16) . . ?
C8 C7 H7 119.8 . . ?
C7 C8 H8 120.2 . . ?
C9 C8 C7 119.61(16) . . ?
C9 C8 H8 120.2 . . ?
C8 C9 H9 119.8 . . ?
C8 C9 C10 120.31(16) . . ?
C10 C9 H9 119.8 . . ?
C5 C10 H10 119.8 . . ?
C9 C10 C5 120.36(15) . . ?
C9 C10 H10 119.8 . . ?
C12 C11 P1 122.44(12) . . ?
C12 C11 C16 119.48(16) . . ?
C16 C11 P1 118.05(13) . . ?
C11 C12 H12 120.0 . . ?
C13 C12 C11 120.04(16) . . ?
C13 C12 H12 120.0 . . ?
C12 C13 H13 120.0 . . ?
C14 C13 C12 120.02(19) . . ?
C14 C13 H13 120.0 . . ?
C13 C14 H14 119.8 . . ?
C15 C14 C13 120.42(18) . . ?
C15 C14 H14 119.8 . . ?
C14 C15 H15 120.0 . . ?
C14 C15 C16 120.03(18) . . ?
C16 C15 H15 120.0 . . ?
C11 C16 H16 120.0 . . ?
C15 C16 C11 119.99(18) . . ?
C15 C16 H16 120.0 . . ?
C18 C17 P3 118.03(13) . . ?
C22 C17 P3 122.80(14) . . ?
C22 C17 C18 119.16(16) . . ?
C17 C18 H18 119.7 . . ?
C19 C18 C17 120.60(19) . . ?
C19 C18 H18 119.7 . . ?
C18 C19 H19 120.3 . . ?
C18 C19 C20 119.5(2) . . ?
C20 C19 H19 120.3 . . ?
C19 C20 H20 119.9 . . ?
C21 C20 C19 120.15(18) . . ?
C21 C20 H20 119.9 . . ?
C20 C21 H21 119.8 . . ?
C20 C21 C22 120.45(19) . . ?
C22 C21 H21 119.8 . . ?
C17 C22 C21 120.0(2) . . ?
C17 C22 H22 120.0 . . ?
C21 C22 H22 120.0 . . ?
C24 C23 P3 119.68(13) . . ?
C24 C23 C28 118.90(16) . . ?
C28 C23 P3 121.43(13) . . ?
C23 C24 H24 119.8 . . ?
C23 C24 C25 120.42(18) . . ?
C25 C24 H24 119.8 . . ?
C24 C25 H25 120.0 . . ?
C26 C25 C24 119.94(19) . . ?
C26 C25 H25 120.0 . . ?
C25 C26 H26 119.9 . . ?
C27 C26 C25 120.26(18) . . ?
C27 C26 H26 119.9 . . ?
C26 C27 H27 119.9 . . ?
C26 C27 C28 120.1(2) . . ?
C28 C27 H27 119.9 . . ?
C23 C28 H28 119.8 . . ?
C27 C28 C23 120.33(19) . . ?
C27 C28 H28 119.8 . . ?
C30 C29 P2 122.25(11) . . ?
C30 C29 C34 119.07(13) . . ?
C34 C29 P2 118.67(11) . . ?
C29 C30 H30 119.8 . . ?
C31 C30 C29 120.34(14) . . ?
C31 C30 H30 119.8 . . ?
C30 C31 H31 119.6 . . ?
C30 C31 C32 120.72(14) . . ?
C32 C31 H31 119.6 . . ?
C31 C32 C35 120.58(14) . . ?
C33 C32 C31 118.70(14) . . ?
C33 C32 C35 120.68(14) . . ?
C32 C33 H33 119.6 . . ?
C34 C33 C32 120.74(14) . . ?
C34 C33 H33 119.6 . . ?
C29 C34 H34 119.8 . . ?
C33 C34 C29 120.31(14) . . ?
C33 C34 H34 119.8 . . ?
C36 C35 C32 175.79(18) . . ?
C35 C36 Si1 176.82(16) . . ?
C36 Si1 C37 109.09(8) . . ?
C36 Si1 C38 107.42(8) . . ?
C36 Si1 C39 107.81(8) . . ?
C37 Si1 C39 111.13(9) . . ?
C38 Si1 C37 111.37(9) . . ?
C38 Si1 C39 109.88(9) . . ?
Si1 C37 H37A 109.5 . . ?
Si1 C37 H37B 109.5 . . ?
Si1 C37 H37C 109.5 . . ?
H37A C37 H37B 109.5 . . ?
H37A C37 H37C 109.5 . . ?
H37B C37 H37C 109.5 . . ?
Si1 C38 H38A 109.5 . . ?
Si1 C38 H38B 109.5 . . ?
Si1 C38 H38C 109.5 . . ?
H38A C38 H38B 109.5 . . ?
H38A C38 H38C 109.5 . . ?
H38B C38 H38C 109.5 . . ?
Si1 C39 H39A 109.5 . . ?
Si1 C39 H39B 109.5 . . ?
Si1 C39 H39C 109.5 . . ?
H39A C39 H39B 109.5 . . ?
H39A C39 H39C 109.5 . . ?
H39B C39 H39C 109.5 . . ?

loop_
_geom_bond_atom_site_label_1
_geom_bond_atom_site_label_2
_geom_bond_distance
_geom_bond_site_symmetry_2
_geom_bond_publ_flag
P1 B1 1.916(2) . ?
P1 C1 1.8249(15) . ?
P1 C5 1.8085(15) . ?
P1 C11 1.8136(16) . ?
B1 H1A 1.11(2) . ?
B1 H1B 1.07(2) . ?
B1 H1C 1.11(2) . ?
C1 H1D 0.9900 . ?
C1 H1E 0.9900 . ?
C1 C2 1.536(2) . ?
C2 H2A 0.9900 . ?
C2 H2B 0.9900 . ?
C2 P2 1.8209(15) . ?
P2 B2 1.9112(17) . ?
P2 C3 1.8173(14) . ?
P2 C29 1.8084(14) . ?
B2 H2C 1.05(2) . ?
B2 H2D 1.08(2) . ?
B2 H2E 1.09(2) . ?
C3 H3A 0.9900 . ?
C3 H3B 0.9900 . ?
C3 C4 1.5383(19) . ?
C4 H4A 0.9900 . ?
C4 H4B 0.9900 . ?
C4 P3 1.8257(15) . ?
P3 B3 1.921(2) . ?
P3 C17 1.8157(16) . ?
P3 C23 1.8154(17) . ?
B3 H3C 1.08(2) . ?
B3 H3D 1.11(2) . ?
B3 H3E 1.14(2) . ?
C5 C6 1.397(2) . ?
C5 C10 1.392(2) . ?
C6 H6 0.9500 . ?
C6 C7 1.386(2) . ?
C7 H7 0.9500 . ?
C7 C8 1.388(3) . ?
C8 H8 0.9500 . ?
C8 C9 1.384(3) . ?
C9 H9 0.9500 . ?
C9 C10 1.389(2) . ?
C10 H10 0.9500 . ?
C11 C12 1.393(2) . ?
C11 C16 1.400(2) . ?
C12 H12 0.9500 . ?
C12 C13 1.387(2) . ?
C13 H13 0.9500 . ?
C13 C14 1.385(3) . ?
C14 H14 0.9500 . ?
C14 C15 1.382(3) . ?
C15 H15 0.9500 . ?
C15 C16 1.386(3) . ?
C16 H16 0.9500 . ?
C17 C18 1.396(3) . ?
C17 C22 1.390(2) . ?
C18 H18 0.9500 . ?
C18 C19 1.388(3) . ?
C19 H19 0.9500 . ?
C19 C20 1.392(3) . ?
C20 H20 0.9500 . ?
C20 C21 1.375(3) . ?
C21 H21 0.9500 . ?
C21 C22 1.391(3) . ?
C22 H22 0.9500 . ?
C23 C24 1.385(2) . ?
C23 C28 1.403(2) . ?
C24 H24 0.9500 . ?
C24 C25 1.401(3) . ?
C25 H25 0.9500 . ?
C25 C26 1.380(3) . ?
C26 H26 0.9500 . ?
C26 C27 1.379(3) . ?
C27 H27 0.9500 . ?
C27 C28 1.391(3) . ?
C28 H28 0.9500 . ?
C29 C30 1.391(2) . ?
C29 C34 1.396(2) . ?
C30 H30 0.9500 . ?
C30 C31 1.383(2) . ?
C31 H31 0.9500 . ?
C31 C32 1.396(2) . ?
C32 C33 1.389(2) . ?
C32 C35 1.440(2) . ?
C33 H33 0.9500 . ?
C33 C34 1.384(2) . ?
C34 H34 0.9500 . ?
C35 C36 1.208(2) . ?
C36 Si1 1.8447(17) . ?
Si1 C37 1.8586(19) . ?
Si1 C38 1.8523(18) . ?
Si1 C39 1.8635(19) . ?
C37 H37A 0.9800 . ?
C37 H37B 0.9800 . ?
C37 H37C 0.9800 . ?
C38 H38A 0.9800 . ?
C38 H38B 0.9800 . ?
C38 H38C 0.9800 . ?
C39 H39A 0.9800 . ?
C39 H39B 0.9800 . ?
C39 H39C 0.9800 . ?

loop_
_geom_torsion_atom_site_label_1
_geom_torsion_atom_site_label_2
_geom_torsion_atom_site_label_3
_geom_torsion_atom_site_label_4
_geom_torsion
_geom_torsion_site_symmetry_1
_geom_torsion_site_symmetry_2
_geom_torsion_site_symmetry_3
_geom_torsion_site_symmetry_4
_geom_torsion_publ_flag
P1 C1 C2 P2 159.61(8) . . . . ?
P1 C5 C6 C7 176.45(14) . . . . ?
P1 C5 C10 C9 -178.03(12) . . . . ?
P1 C11 C12 C13 -176.08(13) . . . . ?
P1 C11 C16 C15 176.46(15) . . . . ?
B1 P1 C1 C2 57.17(14) . . . . ?
B1 P1 C5 C6 44.25(15) . . . . ?
B1 P1 C5 C10 -137.53(14) . . . . ?
B1 P1 C11 C12 -132.98(14) . . . . ?
B1 P1 C11 C16 48.89(15) . . . . ?
C1 P1 C5 C6 169.67(12) . . . . ?
C1 P1 C5 C10 -12.11(15) . . . . ?
C1 P1 C11 C12 105.37(14) . . . . ?
C1 P1 C11 C16 -72.76(14) . . . . ?
C1 C2 P2 B2 -60.28(13) . . . . ?
C1 C2 P2 C3 63.81(12) . . . . ?
C1 C2 P2 C29 176.21(10) . . . . ?
C2 P2 C3 C4 -178.07(10) . . . . ?
C2 P2 C29 C30 -92.64(13) . . . . ?
C2 P2 C29 C34 88.82(13) . . . . ?
P2 C3 C4 P3 -165.50(7) . . . . ?
P2 C29 C30 C31 -179.70(12) . . . . ?
P2 C29 C34 C33 -179.41(12) . . . . ?
B2 P2 C3 C4 -55.06(12) . . . . ?
B2 P2 C29 C30 145.38(13) . . . . ?
B2 P2 C29 C34 -33.15(14) . . . . ?
C3 P2 C29 C30 20.36(14) . . . . ?
C3 P2 C29 C34 -158.18(12) . . . . ?
C3 C4 P3 B3 -50.84(13) . . . . ?
C3 C4 P3 C17 -173.11(10) . . . . ?
C3 C4 P3 C23 74.71(11) . . . . ?
C4 P3 C17 C18 63.43(16) . . . . ?
C4 P3 C17 C22 -117.59(15) . . . . ?
C4 P3 C23 C24 -128.65(13) . . . . ?
C4 P3 C23 C28 51.11(15) . . . . ?
P3 C17 C18 C19 176.87(17) . . . . ?
P3 C17 C22 C21 -176.40(15) . . . . ?
P3 C23 C24 C25 178.44(13) . . . . ?
P3 C23 C28 C27 -178.64(14) . . . . ?
B3 P3 C17 C18 -58.63(17) . . . . ?
B3 P3 C17 C22 120.35(16) . . . . ?
B3 P3 C23 C24 -4.71(16) . . . . ?
B3 P3 C23 C28 175.05(14) . . . . ?
C5 P1 C1 C2 -69.52(12) . . . . ?
C5 P1 C11 C12 -6.22(15) . . . . ?
C5 P1 C11 C16 175.65(13) . . . . ?
C5 C6 C7 C8 2.1(3) . . . . ?
C6 C5 C10 C9 0.2(2) . . . . ?
C6 C7 C8 C9 -0.7(3) . . . . ?
C7 C8 C9 C10 -1.0(3) . . . . ?
C8 C9 C10 C5 1.3(2) . . . . ?
C10 C5 C6 C7 -1.8(2) . . . . ?
C11 P1 C1 C2 179.38(11) . . . . ?
C11 P1 C5 C6 -81.72(13) . . . . ?
C11 P1 C5 C10 96.50(14) . . . . ?
C11 C12 C13 C14 -0.8(3) . . . . ?
C12 C11 C16 C15 -1.7(3) . . . . ?
C12 C13 C14 C15 -0.7(3) . . . . ?
C13 C14 C15 C16 0.9(3) . . . . ?
C14 C15 C16 C11 0.3(3) . . . . ?
C16 C11 C12 C13 2.0(2) . . . . ?
C17 P3 C23 C24 121.29(13) . . . . ?
C17 P3 C23 C28 -58.95(15) . . . . ?
C17 C18 C19 C20 -0.9(3) . . . . ?
C18 C17 C22 C21 2.6(3) . . . . ?
C18 C19 C20 C21 3.5(3) . . . . ?
C19 C20 C21 C22 -3.1(3) . . . . ?
C20 C21 C22 C17 0.0(3) . . . . ?
C22 C17 C18 C19 -2.2(3) . . . . ?
C23 P3 C17 C18 174.05(14) . . . . ?
C23 P3 C17 C22 -6.97(17) . . . . ?
C23 C24 C25 C26 0.3(3) . . . . ?
C24 C23 C28 C27 1.1(3) . . . . ?
C24 C25 C26 C27 1.0(3) . . . . ?
C25 C26 C27 C28 -1.2(3) . . . . ?
C26 C27 C28 C23 0.1(3) . . . . ?
C28 C23 C24 C25 -1.3(2) . . . . ?
C29 P2 C3 C4 70.34(11) . . . . ?
C29 C30 C31 C32 -1.9(2) . . . . ?
C30 C29 C34 C33 2.0(2) . . . . ?
C30 C31 C32 C33 4.0(2) . . . . ?
C30 C31 C32 C35 -173.56(15) . . . . ?
C31 C32 C33 C34 -3.2(2) . . . . ?
C32 C33 C34 C29 0.2(2) . . . . ?
C34 C29 C30 C31 -1.2(2) . . . . ?
C35 C32 C33 C34 174.39(15) . . . . ?
